data_4325775
loop_
_publ_author_name
'Dipanwita Das'
'Biprajit Sarkar'
'Tapan Kumar Mondal'
'Shaikh M. Mobin'
'Jan Fiedler'
'Wolfgang Kaim'
'Goutam Kumar Lahiri'

_publ_section_title
;
 Oxidation State Analysis of a Four-Component Redox Series [Os(pap)2(Q)]n
 Involving Two Different Non-Innocent Ligands on a Redox-Active Transition
 Metal
;
_journal_name_full 'Inorganic Chemistry'
_journal_page_first 7090
_journal_page_last 7098
_journal_paper_doi 10.1021/ic200615s
_journal_volume 50
_journal_year 2011
_chemical_formula_sum 'C44 H47 Cl2 N7 O11 Os'
_chemical_formula_weight 1110.99
_chemical_name_systematic
;
 ?
;
_space_group_IT_number 2
_symmetry_cell_setting triclinic
_symmetry_space_group_name_Hall '-P 1'
_symmetry_space_group_name_H-M 'P -1'
_atom_sites_solution_hydrogens geom
_atom_sites_solution_primary direct
_atom_sites_solution_secondary difmap
_audit_creation_method SHELXL-97
_cell_angle_alpha 76.683(2)
_cell_angle_beta 78.805(2)
_cell_angle_gamma 67.856(2)
_cell_formula_units_Z 2
_cell_length_a 12.6086(3)
_cell_length_b 13.6633(3)
_cell_length_c 14.9412(4)
_cell_measurement_reflns_used 9994
_cell_measurement_temperature 150(2)
_cell_measurement_theta_max 32.6593
_cell_measurement_theta_min 2.9824
_cell_volume 2303.52(10)
_computing_cell_refinement 'CrysAlis RED, Oxford Diffraction Ltd.,'
_computing_data_collection 'CrysAlis CCD, Oxford Diffraction Ltd.,'
_computing_data_reduction 'CrysAlis RED, Oxford Diffraction Ltd.,'
_computing_molecular_graphics Ortep3
_computing_publication_material Shelx97
_computing_structure_refinement 'SHELXL-97 (Sheldrick, 1997)'
_computing_structure_solution 'SHELXS-97 (Sheldrick, 1997)'
_diffrn_ambient_temperature 150(2)
_diffrn_detector_area_resol_mean 15.9948
_diffrn_measured_fraction_theta_full 0.998
_diffrn_measured_fraction_theta_max 0.889
_diffrn_measurement_device_type 'OXFORD DIFFRACTION XCALIBUR-S'
_diffrn_measurement_method \w/q-scan
_diffrn_radiation_monochromator graphite
_diffrn_radiation_source 'Enhance (Mo) X-ray Source'
_diffrn_radiation_type MoK\a
_diffrn_radiation_wavelength 0.71073
_diffrn_reflns_av_R_equivalents 0.0557
_diffrn_reflns_av_sigmaI/netI 0.1391
_diffrn_reflns_limit_h_max 18
_diffrn_reflns_limit_h_min -18
_diffrn_reflns_limit_k_max 20
_diffrn_reflns_limit_k_min -20
_diffrn_reflns_limit_l_max 22
_diffrn_reflns_limit_l_min -21
_diffrn_reflns_number 26330
_diffrn_reflns_theta_full 25.00
_diffrn_reflns_theta_max 32.75
_diffrn_reflns_theta_min 2.99
_exptl_absorpt_coefficient_mu 2.951
_exptl_absorpt_correction_T_max 0.5501
_exptl_absorpt_correction_T_min 0.4426
_exptl_absorpt_correction_type multi-scan
_exptl_absorpt_process_details
;
CrysAlis RED, Oxford Diffraction Ltd.,
Version 1.171.31.7 (release 18-10-2006 CrysAlis171 .NET)
(compiled Oct 18 2006,16:28:17)
empirical absorption correction using spherical harmonics,
 implemented in SCALE3 ABSPACK scaling algorithm.
;
_exptl_crystal_colour black
_exptl_crystal_density_diffrn 1.602
_exptl_crystal_description block
_exptl_crystal_F_000 1116
_exptl_crystal_size_max 0.33
_exptl_crystal_size_mid 0.28
_exptl_crystal_size_min 0.23
_refine_diff_density_max 1.925
_refine_diff_density_min -1.204
_refine_diff_density_rms 0.169
_refine_ls_extinction_method none
_refine_ls_goodness_of_fit_ref 0.971
_refine_ls_hydrogen_treatment riding
_refine_ls_matrix_type full
_refine_ls_number_parameters 631
_refine_ls_number_reflns 15127
_refine_ls_number_restraints 0
_refine_ls_restrained_S_all 0.971
_refine_ls_R_factor_all 0.0857
_refine_ls_R_factor_gt 0.0508
_refine_ls_shift/su_max 0.001
_refine_ls_shift/su_mean 0.000
_refine_ls_structure_factor_coef Fsqd
_refine_ls_weighting_details 'calc w=1/[\s^2^(Fo^2^)+(0.0406P)^2^+0.0000P] where P=(Fo^2^+2Fc^2^)/3'
_refine_ls_weighting_scheme calc
_refine_ls_wR_factor_gt 0.1091
_refine_ls_wR_factor_ref 0.1144
_reflns_number_gt 9728
_reflns_number_total 15127
_reflns_threshold_expression >2sigma(I)
_cod_data_source_file ic200615s_si_005.cif
_cod_data_source_block '[3](ClO4)2'
_cod_database_code 4325775

loop_
_symmetry_equiv_pos_as_xyz
'x, y, z'
'-x, -y, -z'

loop_
_atom_site_label
_atom_site_type_symbol
_atom_site_fract_x
_atom_site_fract_y
_atom_site_fract_z
_atom_site_U_iso_or_equiv
_atom_site_adp_type
_atom_site_occupancy
_atom_site_symmetry_multiplicity
_atom_site_calc_flag
_atom_site_refinement_flags
_atom_site_disorder_group
Os1 Os 0.726580(17) 0.265486(17) 0.344751(16) 0.02203(6) Uani 1 1 d . .
O1 O 0.7894(3) 0.1097(3) 0.3293(2) 0.0231(7) Uani 1 1 d . .
O2 O 0.2640(3) 0.4896(3) 0.1929(3) 0.0429(10) Uani 1 1 d . .
O3 O 0.5498(3) 0.6211(3) 0.0331(3) 0.0401(10) Uani 1 1 d . .
N1 N 0.6619(3) 0.2686(3) 0.2298(3) 0.0223(9) Uani 1 1 d . .
N2 N 0.8913(4) 0.2553(4) 0.2807(3) 0.0308(10) Uani 1 1 d . .
N3 N 0.9290(3) 0.2189(4) 0.4344(3) 0.0331(11) Uani 1 1 d . .
N4 N 0.8192(3) 0.2400(3) 0.4487(3) 0.0281(10) Uani 1 1 d . .
N5 N 0.5742(3) 0.2665(3) 0.4215(3) 0.0227(9) Uani 1 1 d . .
N6 N 0.5386(3) 0.4515(3) 0.3975(3) 0.0272(10) Uani 1 1 d . .
N7 N 0.6425(3) 0.4201(3) 0.3550(3) 0.0258(9) Uani 1 1 d . .
C1 C 0.7756(4) 0.0882(4) 0.2540(4) 0.0224(10) Uani 1 1 d . .
C2 C 0.8329(4) -0.0137(4) 0.2255(4) 0.0227(10) Uani 1 1 d . .
C3 C 0.8044(4) -0.0195(4) 0.1444(4) 0.0262(11) Uani 1 1 d . .
H3 H 0.8429 -0.0851 0.1216 0.031 Uiso 1 1 calc R .
C4 C 0.7213(4) 0.0644(4) 0.0893(4) 0.0256(11) Uani 1 1 d . .
C5 C 0.6696(4) 0.1612(4) 0.1148(4) 0.0251(11) Uani 1 1 d . .
H5 H 0.6148 0.2172 0.0792 0.030 Uiso 1 1 calc R .
C6 C 0.6983(4) 0.1784(4) 0.1963(4) 0.0220(10) Uani 1 1 d . .
C7 C 0.9158(4) -0.1043(4) 0.2851(4) 0.0292(12) Uani 1 1 d . .
C8 C 0.8513(5) -0.1412(5) 0.3743(4) 0.0453(16) Uani 1 1 d . .
H8A H 0.8144 -0.0820 0.4093 0.068 Uiso 1 1 calc R .
H8B H 0.9053 -0.2015 0.4112 0.068 Uiso 1 1 calc R .
H8C H 0.7922 -0.1641 0.3604 0.068 Uiso 1 1 calc R .
C9 C 1.0085(4) -0.0665(4) 0.3053(4) 0.0332(13) Uani 1 1 d . .
H9A H 1.0376 -0.0281 0.2479 0.050 Uiso 1 1 calc R .
H9B H 1.0722 -0.1288 0.3298 0.050 Uiso 1 1 calc R .
H9C H 0.9744 -0.0185 0.3510 0.050 Uiso 1 1 calc R .
C10 C 0.9784(5) -0.2004(4) 0.2349(5) 0.0405(15) Uani 1 1 d . .
H10A H 0.9223 -0.2294 0.2249 0.061 Uiso 1 1 calc R .
H10B H 1.0354 -0.2559 0.2726 0.061 Uiso 1 1 calc R .
H10C H 1.0175 -0.1771 0.1749 0.061 Uiso 1 1 calc R .
C11 C 0.6999(5) 0.0381(4) 0.0015(4) 0.0302(12) Uani 1 1 d . .
C12 C 0.8038(5) 0.0351(5) -0.0712(4) 0.0417(14) Uani 1 1 d . .
H12A H 0.8146 0.1046 -0.0838 0.063 Uiso 1 1 calc R .
H12B H 0.7907 0.0201 -0.1284 0.063 Uiso 1 1 calc R .
H12C H 0.8729 -0.0214 -0.0482 0.063 Uiso 1 1 calc R .
C13 C 0.6855(5) -0.0731(5) 0.0225(4) 0.0406(14) Uani 1 1 d . .
H13A H 0.7590 -0.1293 0.0371 0.061 Uiso 1 1 calc R .
H13B H 0.6622 -0.0849 -0.0318 0.061 Uiso 1 1 calc R .
H13C H 0.6264 -0.0753 0.0755 0.061 Uiso 1 1 calc R .
C14 C 0.5912(5) 0.1224(4) -0.0360(4) 0.0377(14) Uani 1 1 d . .
H14A H 0.5250 0.1259 0.0116 0.057 Uiso 1 1 calc R .
H14B H 0.5780 0.1028 -0.0910 0.057 Uiso 1 1 calc R .
H14C H 0.6008 0.1925 -0.0528 0.057 Uiso 1 1 calc R .
C15 C 0.5775(4) 0.3641(4) 0.1863(4) 0.0239(10) Uani 1 1 d . .
C16 C 0.4621(4) 0.3732(4) 0.2114(4) 0.0261(11) Uani 1 1 d . .
H16 H 0.4403 0.3171 0.2514 0.031 Uiso 1 1 calc R .
C17 C 0.3806(4) 0.4684(4) 0.1749(4) 0.0308(12) Uani 1 1 d . .
C18 C 0.4126(4) 0.5493(4) 0.1149(4) 0.0319(12) Uani 1 1 d . .
H18 H 0.3553 0.6130 0.0896 0.038 Uiso 1 1 calc R .
C19 C 0.5274(5) 0.5371(4) 0.0921(4) 0.0285(11) Uani 1 1 d . .
C20 C 0.6120(4) 0.4441(4) 0.1275(4) 0.0255(11) Uani 1 1 d . .
H20 H 0.6914 0.4354 0.1119 0.031 Uiso 1 1 calc R .
C21 C 0.9295(5) 0.2611(5) 0.1899(4) 0.0376(14) Uani 1 1 d . .
H21 H 0.8755 0.2849 0.1463 0.045 Uiso 1 1 calc R .
C22 C 1.0461(5) 0.2333(6) 0.1586(5) 0.0501(18) Uani 1 1 d . .
H22 H 1.0714 0.2386 0.0941 0.060 Uiso 1 1 calc R .
C23 C 1.1252(5) 0.1980(6) 0.2210(6) 0.054(2) Uani 1 1 d . .
H23 H 1.2054 0.1771 0.2000 0.065 Uiso 1 1 calc R .
C24 C 1.0870(5) 0.1932(5) 0.3149(5) 0.0468(17) Uani 1 1 d . .
H24 H 1.1397 0.1711 0.3593 0.056 Uiso 1 1 calc R .
C25 C 0.9700(4) 0.2217(5) 0.3414(4) 0.0336(13) Uani 1 1 d . .
C26 C 0.7732(4) 0.2456(4) 0.5447(4) 0.0259(11) Uani 1 1 d . .
C27 C 0.7883(4) 0.3227(4) 0.5831(4) 0.0279(12) Uani 1 1 d . .
H27 H 0.8270 0.3692 0.5475 0.034 Uiso 1 1 calc R .
C28 C 0.7453(4) 0.3292(4) 0.6744(4) 0.0336(13) Uani 1 1 d . .
H28 H 0.7527 0.3817 0.7023 0.040 Uiso 1 1 calc R .
C29 C 0.6909(4) 0.2590(4) 0.7255(4) 0.0360(13) Uani 1 1 d . .
H29 H 0.6613 0.2641 0.7885 0.043 Uiso 1 1 calc R .
C30 C 0.6793(5) 0.1827(5) 0.6866(4) 0.0362(13) Uani 1 1 d . .
H30 H 0.6451 0.1331 0.7233 0.043 Uiso 1 1 calc R .
C31 C 0.7172(4) 0.1778(4) 0.5947(4) 0.0287(12) Uani 1 1 d . .
H31 H 0.7048 0.1283 0.5661 0.034 Uiso 1 1 calc R .
C32 C 0.5382(4) 0.1833(4) 0.4574(4) 0.0296(12) Uani 1 1 d . .
H32 H 0.5891 0.1130 0.4501 0.035 Uiso 1 1 calc R .
C33 C 0.4300(5) 0.1968(4) 0.5044(4) 0.0368(14) Uani 1 1 d . .
H33 H 0.4071 0.1362 0.5291 0.044 Uiso 1 1 calc R .
C34 C 0.3543(5) 0.2980(5) 0.5159(4) 0.0372(14) Uani 1 1 d . .
H34 H 0.2789 0.3075 0.5473 0.045 Uiso 1 1 calc R .
C35 C 0.3896(4) 0.3861(4) 0.4811(4) 0.0325(13) Uani 1 1 d . .
H35 H 0.3400 0.4568 0.4883 0.039 Uiso 1 1 calc R .
C36 C 0.5013(4) 0.3656(4) 0.4351(4) 0.0257(11) Uani 1 1 d . .
C37 C 0.6791(4) 0.5107(4) 0.3112(4) 0.0276(11) Uani 1 1 d . .
C38 C 0.5978(5) 0.6063(4) 0.2767(4) 0.0354(13) Uani 1 1 d . .
H38 H 0.5197 0.6118 0.2806 0.042 Uiso 1 1 calc R .
C39 C 0.6303(5) 0.6933(5) 0.2368(5) 0.0464(16) Uani 1 1 d . .
H39 H 0.5749 0.7587 0.2119 0.056 Uiso 1 1 calc R .
C40 C 0.7416(6) 0.6860(5) 0.2328(5) 0.0534(18) Uani 1 1 d . .
H40 H 0.7636 0.7467 0.2061 0.064 Uiso 1 1 calc R .
C41 C 0.8229(5) 0.5902(5) 0.2677(5) 0.0453(16) Uani 1 1 d . .
H41 H 0.9008 0.5852 0.2641 0.054 Uiso 1 1 calc R .
C42 C 0.7918(5) 0.5023(4) 0.3075(4) 0.0329(12) Uani 1 1 d . .
H42 H 0.8474 0.4368 0.3321 0.039 Uiso 1 1 calc R .
C43 C 0.2251(5) 0.4083(5) 0.2542(6) 0.060(2) Uani 1 1 d . .
H43A H 0.2587 0.3413 0.2292 0.091 Uiso 1 1 calc R .
H43B H 0.1408 0.4320 0.2596 0.091 Uiso 1 1 calc R .
H43C H 0.2493 0.3962 0.3155 0.091 Uiso 1 1 calc R .
C44 C 0.6672(6) 0.6160(5) 0.0094(5) 0.0519(17) Uani 1 1 d . .
H44A H 0.7009 0.6071 0.0659 0.078 Uiso 1 1 calc R .
H44B H 0.6700 0.6825 -0.0316 0.078 Uiso 1 1 calc R .
H44C H 0.7112 0.5549 -0.0224 0.078 Uiso 1 1 calc R .
O111 O 0.4811(7) 0.9752(6) 0.2280(5) 0.117(3) Uani 1 1 d . .
O222 O 0.3725(4) 1.0284(4) 0.3624(4) 0.0731(17) Uani 1 1 d . .
O333 O 0.4052(5) 1.1522(5) 0.2348(8) 0.170(5) Uani 1 1 d . .
O444 O 0.5534(4) 1.0447(6) 0.3159(4) 0.092(2) Uani 1 1 d . .
Cl1 Cl 0.45378(12) 1.04919(11) 0.28521(12) 0.0415(4) Uani 1 1 d . .
Cl2 Cl 0.0069(4) 0.4884(3) 0.4753(2) 0.0464(10) Uani 0.530(3) 1 d P 1
O11 O 0.0250(9) 0.3948(8) 0.4429(7) 0.075(3) Uani 0.530(3) 1 d P 1
O22 O 0.0257(12) 0.5636(10) 0.4001(8) 0.103(5) Uani 0.530(3) 1 d P 1
O33 O 0.1031(6) 0.4724(6) 0.5089(8) 0.059(3) Uani 0.530(3) 1 d P 1
Cl2A Cl 0.9940(5) 0.4304(5) 0.9684(4) 0.103(2) Uani 0.470(3) 1 d P 2
O11A O 0.9005(7) 0.3669(8) 0.9738(8) 0.068(3) Uani 0.470(3) 1 d P 2
O22A O 0.9587(12) 0.5124(12) 0.8875(10) 0.096(4) Uani 0.470(3) 1 d P 2
O33A O 1.0890(11) 0.3466(11) 0.9510(9) 0.100(5) Uani 0.470(3) 1 d P 2
O44A O 0.979(2) 0.4743(15) 1.0493(11) 0.358(12) Uani 1 1 d . .

loop_
_atom_site_aniso_label
_atom_site_aniso_U_11
_atom_site_aniso_U_22
_atom_site_aniso_U_33
_atom_site_aniso_U_23
_atom_site_aniso_U_13
_atom_site_aniso_U_12
Os1 0.01985(9) 0.02276(10) 0.02279(11) -0.00414(7) -0.00387(7) -0.00588(7)
O1 0.0188(16) 0.0253(18) 0.024(2) -0.0036(15) -0.0028(14) -0.0060(14)
O2 0.0255(19) 0.039(2) 0.056(3) -0.009(2) -0.0064(19) -0.0010(17)
O3 0.049(2) 0.025(2) 0.042(3) 0.0055(18) -0.010(2) -0.0114(18)
N1 0.0184(19) 0.025(2) 0.023(2) -0.0035(18) -0.0016(17) -0.0073(16)
N2 0.029(2) 0.034(3) 0.031(3) -0.010(2) 0.001(2) -0.013(2)
N3 0.021(2) 0.039(3) 0.041(3) -0.013(2) -0.005(2) -0.0086(19)
N4 0.021(2) 0.026(2) 0.040(3) -0.014(2) -0.004(2) -0.0052(17)
N5 0.023(2) 0.027(2) 0.020(2) -0.0024(18) -0.0057(17) -0.0098(17)
N6 0.029(2) 0.023(2) 0.028(3) -0.0083(19) -0.001(2) -0.0063(18)
N7 0.024(2) 0.030(2) 0.024(2) -0.0037(19) -0.0048(19) -0.0104(18)
C1 0.016(2) 0.022(2) 0.026(3) 0.000(2) -0.002(2) -0.0055(18)
C2 0.021(2) 0.019(2) 0.028(3) -0.003(2) -0.002(2) -0.0072(19)
C3 0.027(2) 0.019(2) 0.033(3) -0.007(2) -0.002(2) -0.006(2)
C4 0.029(3) 0.024(3) 0.024(3) -0.004(2) -0.001(2) -0.011(2)
C5 0.030(3) 0.022(3) 0.023(3) 0.000(2) -0.010(2) -0.008(2)
C6 0.021(2) 0.015(2) 0.030(3) -0.002(2) -0.002(2) -0.0071(18)
C7 0.025(2) 0.018(2) 0.044(4) 0.000(2) -0.010(2) -0.006(2)
C8 0.044(3) 0.038(3) 0.045(4) 0.014(3) -0.010(3) -0.014(3)
C9 0.021(2) 0.024(3) 0.051(4) -0.007(3) -0.012(3) -0.001(2)
C10 0.034(3) 0.026(3) 0.062(5) -0.007(3) -0.015(3) -0.007(2)
C11 0.040(3) 0.023(3) 0.030(3) -0.005(2) -0.008(3) -0.012(2)
C12 0.043(3) 0.045(4) 0.032(4) -0.010(3) 0.002(3) -0.010(3)
C13 0.060(4) 0.032(3) 0.035(4) -0.009(3) -0.011(3) -0.019(3)
C14 0.047(3) 0.031(3) 0.038(4) -0.008(3) -0.015(3) -0.010(3)
C15 0.027(2) 0.023(3) 0.022(3) -0.006(2) -0.008(2) -0.006(2)
C16 0.025(2) 0.027(3) 0.027(3) -0.006(2) -0.004(2) -0.009(2)
C17 0.026(3) 0.032(3) 0.029(3) -0.010(2) -0.006(2) 0.001(2)
C18 0.033(3) 0.024(3) 0.029(3) -0.008(2) -0.012(2) 0.007(2)
C19 0.044(3) 0.017(2) 0.027(3) 0.001(2) -0.013(2) -0.011(2)
C20 0.025(2) 0.019(2) 0.028(3) -0.002(2) -0.007(2) -0.0020(19)
C21 0.034(3) 0.045(4) 0.034(4) -0.013(3) 0.002(3) -0.015(3)
C22 0.047(4) 0.067(5) 0.044(4) -0.027(4) 0.020(3) -0.030(3)
C23 0.030(3) 0.069(5) 0.075(6) -0.041(4) 0.015(4) -0.024(3)
C24 0.024(3) 0.060(4) 0.063(5) -0.028(4) 0.002(3) -0.015(3)
C25 0.023(2) 0.041(3) 0.044(4) -0.016(3) -0.003(3) -0.015(2)
C26 0.024(2) 0.027(3) 0.026(3) -0.007(2) -0.009(2) -0.003(2)
C27 0.023(2) 0.020(3) 0.037(3) -0.004(2) -0.007(2) -0.003(2)
C28 0.029(3) 0.026(3) 0.042(4) -0.012(3) -0.007(3) 0.000(2)
C29 0.033(3) 0.037(3) 0.028(3) -0.007(3) -0.008(3) 0.002(2)
C30 0.033(3) 0.041(3) 0.034(3) -0.001(3) -0.008(3) -0.013(3)
C31 0.024(2) 0.025(3) 0.039(3) -0.006(2) -0.008(2) -0.008(2)
C32 0.028(3) 0.024(3) 0.037(3) -0.003(2) -0.005(2) -0.010(2)
C33 0.036(3) 0.029(3) 0.045(4) 0.000(3) 0.003(3) -0.018(2)
C34 0.034(3) 0.043(3) 0.032(3) -0.006(3) 0.009(3) -0.017(3)
C35 0.024(3) 0.035(3) 0.035(3) -0.010(3) 0.007(2) -0.010(2)
C36 0.033(3) 0.019(2) 0.028(3) -0.005(2) -0.004(2) -0.012(2)
C37 0.033(3) 0.027(3) 0.028(3) -0.003(2) -0.007(2) -0.015(2)
C38 0.035(3) 0.033(3) 0.042(4) 0.001(3) -0.015(3) -0.016(2)
C39 0.049(4) 0.034(3) 0.062(5) 0.011(3) -0.027(3) -0.021(3)
C40 0.056(4) 0.051(4) 0.063(5) 0.019(3) -0.025(4) -0.038(3)
C41 0.039(3) 0.044(4) 0.057(5) 0.007(3) -0.013(3) -0.024(3)
C42 0.035(3) 0.028(3) 0.038(3) 0.001(2) -0.012(3) -0.014(2)
C43 0.028(3) 0.058(5) 0.085(6) -0.001(4) 0.004(4) -0.015(3)
C44 0.065(4) 0.043(4) 0.049(4) 0.012(3) -0.010(4) -0.030(3)
O111 0.192(7) 0.132(6) 0.084(5) -0.066(5) 0.054(5) -0.126(6)
O222 0.058(3) 0.080(4) 0.089(4) -0.034(3) 0.026(3) -0.038(3)
O333 0.061(4) 0.064(4) 0.329(13) 0.095(6) -0.052(6) -0.021(3)
O444 0.059(3) 0.193(7) 0.051(4) -0.019(4) 0.000(3) -0.078(4)
Cl1 0.0387(7) 0.0310(8) 0.0598(11) -0.0081(7) -0.0098(7) -0.0156(6)
Cl2 0.0399(16) 0.042(2) 0.056(3) -0.0017(19) -0.006(2) -0.0165(15)
O11 0.092(8) 0.072(7) 0.071(8) -0.010(6) 0.003(6) -0.049(6)
O22 0.180(13) 0.110(10) 0.065(8) 0.011(7) -0.023(8) -0.113(10)
O33 0.025(4) 0.034(4) 0.130(9) -0.020(5) -0.043(5) -0.002(3)
Cl2A 0.085(3) 0.114(5) 0.050(3) -0.002(3) -0.016(3) 0.029(3)
O11A 0.025(4) 0.065(7) 0.078(8) 0.043(6) -0.008(5) -0.006(4)
O22A 0.089(9) 0.106(11) 0.069(10) 0.031(8) -0.019(8) -0.030(8)
O33A 0.089(9) 0.104(11) 0.068(10) 0.012(8) 0.016(8) -0.019(8)
O44A 0.74(4) 0.187(15) 0.172(17) 0.060(12) -0.16(2) -0.195(19)

loop_
_atom_type_symbol
_atom_type_description
_atom_type_scat_dispersion_real
_atom_type_scat_dispersion_imag
_atom_type_scat_source
C C 0.0033 0.0016 'International Tables Vol C Tables 4.2.6.8 and 6.1.1.4'
H H 0.0000 0.0000 'International Tables Vol C Tables 4.2.6.8 and 6.1.1.4'
N N 0.0061 0.0033 'International Tables Vol C Tables 4.2.6.8 and 6.1.1.4'
O O 0.0106 0.0060 'International Tables Vol C Tables 4.2.6.8 and 6.1.1.4'
Cl Cl 0.1484 0.1585 'International Tables Vol C Tables 4.2.6.8 and 6.1.1.4'
Os Os -1.2165 7.6030 'International Tables Vol C Tables 4.2.6.8 and 6.1.1.4'

loop_
_geom_angle_atom_site_label_1
_geom_angle_atom_site_label_2
_geom_angle_atom_site_label_3
_geom_angle
_geom_angle_site_symmetry_1
_geom_angle_site_symmetry_3
N7 Os1 N4 92.97(16) . .
N7 Os1 O1 171.47(14) . .
N4 Os1 O1 94.08(15) . .
N7 Os1 N1 96.77(16) . .
N4 Os1 N1 168.50(15) . .
O1 Os1 N1 76.78(15) . .
N7 Os1 N5 76.18(16) . .
N4 Os1 N5 98.65(17) . .
O1 Os1 N5 97.98(14) . .
N1 Os1 N5 89.63(15) . .
N7 Os1 N2 105.98(16) . .
N4 Os1 N2 74.92(18) . .
O1 Os1 N2 80.54(15) . .
N1 Os1 N2 96.44(17) . .
N5 Os1 N2 173.21(19) . .
C1 O1 Os1 117.5(3) . .
C17 O2 C43 117.5(5) . .
C19 O3 C44 118.5(5) . .
C6 N1 C15 120.5(4) . .
C6 N1 Os1 117.3(3) . .
C15 N1 Os1 122.2(3) . .
C21 N2 C25 118.2(5) . .
C21 N2 Os1 127.9(4) . .
C25 N2 Os1 113.0(4) . .
N4 N3 C25 111.8(4) . .
N3 N4 C26 112.7(4) . .
N3 N4 Os1 121.6(4) . .
C26 N4 Os1 125.7(3) . .
C32 N5 C36 117.9(4) . .
C32 N5 Os1 128.3(3) . .
C36 N5 Os1 113.8(3) . .
N7 N6 C36 111.3(4) . .
N6 N7 C37 111.3(4) . .
N6 N7 Os1 120.9(3) . .
C37 N7 Os1 127.5(3) . .
O1 C1 C2 123.8(4) . .
O1 C1 C6 114.8(4) . .
C2 C1 C6 121.4(4) . .
C3 C2 C1 114.1(4) . .
C3 C2 C7 125.7(4) . .
C1 C2 C7 120.2(4) . .
C2 C3 C4 126.3(5) . .
C2 C3 H3 116.9 . .
C4 C3 H3 116.9 . .
C5 C4 C3 119.6(5) . .
C5 C4 C11 123.3(5) . .
C3 C4 C11 117.1(4) . .
C4 C5 C6 118.9(5) . .
C4 C5 H5 120.6 . .
C6 C5 H5 120.6 . .
N1 C6 C5 127.9(5) . .
N1 C6 C1 112.7(4) . .
C5 C6 C1 119.4(4) . .
C8 C7 C2 110.2(4) . .
C8 C7 C10 108.2(5) . .
C2 C7 C10 110.8(5) . .
C8 C7 C9 110.3(5) . .
C2 C7 C9 109.8(4) . .
C10 C7 C9 107.5(4) . .
C7 C8 H8A 109.5 . .
C7 C8 H8B 109.5 . .
H8A C8 H8B 109.5 . .
C7 C8 H8C 109.5 . .
H8A C8 H8C 109.5 . .
H8B C8 H8C 109.5 . .
C7 C9 H9A 109.5 . .
C7 C9 H9B 109.5 . .
H9A C9 H9B 109.5 . .
C7 C9 H9C 109.5 . .
H9A C9 H9C 109.5 . .
H9B C9 H9C 109.5 . .
C7 C10 H10A 109.5 . .
C7 C10 H10B 109.5 . .
H10A C10 H10B 109.5 . .
C7 C10 H10C 109.5 . .
H10A C10 H10C 109.5 . .
H10B C10 H10C 109.5 . .
C12 C11 C14 109.6(5) . .
C12 C11 C4 108.4(4) . .
C14 C11 C4 110.9(4) . .
C12 C11 C13 109.0(4) . .
C14 C11 C13 108.6(4) . .
C4 C11 C13 110.2(5) . .
C11 C12 H12A 109.5 . .
C11 C12 H12B 109.5 . .
H12A C12 H12B 109.5 . .
C11 C12 H12C 109.5 . .
H12A C12 H12C 109.5 . .
H12B C12 H12C 109.5 . .
C11 C13 H13A 109.5 . .
C11 C13 H13B 109.5 . .
H13A C13 H13B 109.5 . .
C11 C13 H13C 109.5 . .
H13A C13 H13C 109.5 . .
H13B C13 H13C 109.5 . .
C11 C14 H14A 109.5 . .
C11 C14 H14B 109.5 . .
H14A C14 H14B 109.5 . .
C11 C14 H14C 109.5 . .
H14A C14 H14C 109.5 . .
H14B C14 H14C 109.5 . .
C20 C15 C16 123.1(5) . .
C20 C15 N1 120.2(4) . .
C16 C15 N1 116.6(4) . .
C17 C16 C15 116.5(5) . .
C17 C16 H16 121.7 . .
C15 C16 H16 121.7 . .
O2 C17 C18 114.7(5) . .
O2 C17 C16 123.6(5) . .
C18 C17 C16 121.7(5) . .
C19 C18 C17 119.9(5) . .
C19 C18 H18 120.1 . .
C17 C18 H18 120.1 . .
O3 C19 C18 115.4(5) . .
O3 C19 C20 123.8(5) . .
C18 C19 C20 120.7(5) . .
C19 C20 C15 118.0(5) . .
C19 C20 H20 121.0 . .
C15 C20 H20 121.0 . .
N2 C21 C22 121.4(6) . .
N2 C21 H21 119.3 . .
C22 C21 H21 119.3 . .
C23 C22 C21 119.9(6) . .
C23 C22 H22 120.0 . .
C21 C22 H22 120.0 . .
C22 C23 C24 119.4(5) . .
C22 C23 H23 120.3 . .
C24 C23 H23 120.3 . .
C25 C24 C23 117.7(6) . .
C25 C24 H24 121.1 . .
C23 C24 H24 121.1 . .
N2 C25 C24 123.4(6) . .
N2 C25 N3 117.4(4) . .
C24 C25 N3 119.1(6) . .
C31 C26 C27 122.2(5) . .
C31 C26 N4 120.9(4) . .
C27 C26 N4 117.0(5) . .
C28 C27 C26 117.8(5) . .
C28 C27 H27 121.1 . .
C26 C27 H27 121.1 . .
C27 C28 C29 120.0(5) . .
C27 C28 H28 120.0 . .
C29 C28 H28 120.0 . .
C30 C29 C28 121.0(6) . .
C30 C29 H29 119.5 . .
C28 C29 H29 119.5 . .
C29 C30 C31 120.0(5) . .
C29 C30 H30 120.0 . .
C31 C30 H30 120.0 . .
C30 C31 C26 118.9(5) . .
C30 C31 H31 120.5 . .
C26 C31 H31 120.5 . .
N5 C32 C33 121.9(5) . .
N5 C32 H32 119.1 . .
C33 C32 H32 119.1 . .
C32 C33 C34 120.3(5) . .
C32 C33 H33 119.8 . .
C34 C33 H33 119.8 . .
C33 C34 C35 119.3(5) . .
C33 C34 H34 120.3 . .
C35 C34 H34 120.3 . .
C34 C35 C36 116.9(5) . .
C34 C35 H35 121.6 . .
C36 C35 H35 121.6 . .
N5 C36 N6 117.7(4) . .
N5 C36 C35 123.6(4) . .
N6 C36 C35 118.6(4) . .
C42 C37 C38 120.6(5) . .
C42 C37 N7 120.4(5) . .
C38 C37 N7 118.9(4) . .
C39 C38 C37 119.7(5) . .
C39 C38 H38 120.1 . .
C37 C38 H38 120.1 . .
C40 C39 C38 120.1(6) . .
C40 C39 H39 119.9 . .
C38 C39 H39 119.9 . .
C39 C40 C41 120.1(6) . .
C39 C40 H40 120.0 . .
C41 C40 H40 120.0 . .
C42 C41 C40 120.5(5) . .
C42 C41 H41 119.7 . .
C40 C41 H41 119.7 . .
C41 C42 C37 118.9(5) . .
C41 C42 H42 120.5 . .
C37 C42 H42 120.5 . .
O2 C43 H43A 109.5 . .
O2 C43 H43B 109.5 . .
H43A C43 H43B 109.5 . .
O2 C43 H43C 109.5 . .
H43A C43 H43C 109.5 . .
H43B C43 H43C 109.5 . .
O3 C44 H44A 109.5 . .
O3 C44 H44B 109.5 . .
H44A C44 H44B 109.5 . .
O3 C44 H44C 109.5 . .
H44A C44 H44C 109.5 . .
H44B C44 H44C 109.5 . .
O111 Cl1 O444 110.0(4) . .
O111 Cl1 O333 108.9(6) . .
O444 Cl1 O333 107.8(4) . .
O111 Cl1 O222 109.6(3) . .
O444 Cl1 O222 110.7(3) . .
O333 Cl1 O222 109.8(4) . .
Cl2 Cl2 O33 74.4(6) 2_566 2_566
Cl2 Cl2 O33 68.4(6) 2_566 .
O33 Cl2 O33 142.9(3) 2_566 .
Cl2 Cl2 O22 111.3(8) 2_566 .
O33 Cl2 O22 99.8(8) 2_566 .
O33 Cl2 O22 93.6(7) . .
Cl2 Cl2 O11 140.6(9) 2_566 .
O33 Cl2 O11 102.6(6) 2_566 .
O33 Cl2 O11 105.9(6) . .
O22 Cl2 O11 107.9(7) . .
Cl2 Cl2 O22 44.1(6) 2_566 2_566
O33 Cl2 O22 75.7(7) 2_566 2_566
O33 Cl2 O22 77.8(6) . 2_566
O22 Cl2 O22 155.4(3) . 2_566
O11 Cl2 O22 96.7(6) . 2_566
Cl2 Cl2 O11 24.9(6) 2_566 2_566
O33 Cl2 O11 75.5(5) 2_566 2_566
O33 Cl2 O11 70.9(5) . 2_566
O22 Cl2 O11 86.5(6) . 2_566
O11 Cl2 O11 165.5(3) . 2_566
O22 Cl2 O11 68.9(4) 2_566 2_566
Cl2 O11 Cl2 14.5(3) . 2_566
Cl2 O22 Cl2 24.6(3) . 2_566
Cl2 O33 Cl2 37.1(3) 2_566 .
O33A Cl2A O44A 110.2(14) . 2_767
O33A Cl2A O44A 119.7(12) . .
O44A Cl2A O44A 66.8(12) 2_767 .
O33A Cl2A O22A 114.5(9) . .
O44A Cl2A O22A 59.2(9) 2_767 .
O44A Cl2A O22A 112.8(12) . .
O33A Cl2A O11A 95.4(8) . .
O44A Cl2A O11A 151.1(12) 2_767 .
O44A Cl2A O11A 112.4(12) . .
O22A Cl2A O11A 98.5(8) . .
O33A Cl2A Cl2A 120.2(9) . 2_767
O44A Cl2A Cl2A 33.4(8) 2_767 2_767
O44A Cl2A Cl2A 33.5(7) . 2_767
O22A Cl2A Cl2A 85.7(8) . 2_767
O11A Cl2A Cl2A 138.8(6) . 2_767
O44A O22A Cl2A 59.2(9) 2_767 .
Cl2A O44A O22A 61.6(12) 2_767 2_767
Cl2A O44A Cl2A 113.2(12) 2_767 .
O22A O44A Cl2A 142(2) 2_767 .
Cl2A O44A O44A 56.5(11) 2_767 2_767
O22A O44A O44A 107(2) 2_767 2_767
Cl2A O44A O44A 56.7(12) . 2_767

loop_
_geom_bond_atom_site_label_1
_geom_bond_atom_site_label_2
_geom_bond_distance
_geom_bond_site_symmetry_2
Os1 N7 2.002(4) .
Os1 N4 2.012(4) .
Os1 O1 2.024(3) .
Os1 N1 2.025(4) .
Os1 N5 2.034(4) .
Os1 N2 2.078(4) .
O1 C1 1.285(6) .
O2 C17 1.371(6) .
O2 C43 1.444(8) .
O3 C19 1.363(6) .
O3 C44 1.433(7) .
N1 C6 1.324(6) .
N1 C15 1.445(6) .
N2 C21 1.342(7) .
N2 C25 1.354(7) .
N3 N4 1.288(5) .
N3 C25 1.382(7) .
N4 C26 1.446(7) .
N5 C32 1.342(6) .
N5 C36 1.355(6) .
N6 N7 1.297(5) .
N6 C36 1.387(6) .
N7 C37 1.453(6) .
C1 C2 1.427(6) .
C1 C6 1.464(7) .
C2 C3 1.355(7) .
C2 C7 1.516(7) .
C3 C4 1.444(7) .
C3 H3 0.9500 .
C4 C5 1.344(7) .
C4 C11 1.534(7) .
C5 C6 1.426(7) .
C5 H5 0.9500 .
C7 C8 1.508(8) .
C7 C10 1.534(7) .
C7 C9 1.545(6) .
C8 H8A 0.9800 .
C8 H8B 0.9800 .
C8 H8C 0.9800 .
C9 H9A 0.9800 .
C9 H9B 0.9800 .
C9 H9C 0.9800 .
C10 H10A 0.9800 .
C10 H10B 0.9800 .
C10 H10C 0.9800 .
C11 C12 1.525(7) .
C11 C14 1.526(8) .
C11 C13 1.550(7) .
C12 H12A 0.9800 .
C12 H12B 0.9800 .
C12 H12C 0.9800 .
C13 H13A 0.9800 .
C13 H13B 0.9800 .
C13 H13C 0.9800 .
C14 H14A 0.9800 .
C14 H14B 0.9800 .
C14 H14C 0.9800 .
C15 C20 1.388(7) .
C15 C16 1.395(7) .
C16 C17 1.389(7) .
C16 H16 0.9500 .
C17 C18 1.388(8) .
C18 C19 1.375(7) .
C18 H18 0.9500 .
C19 C20 1.386(7) .
C20 H20 0.9500 .
C21 C22 1.385(8) .
C21 H21 0.9500 .
C22 C23 1.373(10) .
C22 H22 0.9500 .
C23 C24 1.387(9) .
C23 H23 0.9500 .
C24 C25 1.377(7) .
C24 H24 0.9500 .
C26 C31 1.373(7) .
C26 C27 1.396(6) .
C27 C28 1.376(8) .
C27 H27 0.9500 .
C28 C29 1.388(8) .
C28 H28 0.9500 .
C29 C30 1.369(7) .
C29 H29 0.9500 .
C30 C31 1.372(8) .
C30 H30 0.9500 .
C31 H31 0.9500 .
C32 C33 1.374(7) .
C32 H32 0.9500 .
C33 C34 1.379(8) .
C33 H33 0.9500 .
C34 C35 1.395(7) .
C34 H34 0.9500 .
C35 C36 1.396(7) .
C35 H35 0.9500 .
C37 C42 1.374(7) .
C37 C38 1.382(7) .
C38 C39 1.372(8) .
C38 H38 0.9500 .
C39 C40 1.359(8) .
C39 H39 0.9500 .
C40 C41 1.385(9) .
C40 H40 0.9500 .
C41 C42 1.372(8) .
C41 H41 0.9500 .
C42 H42 0.9500 .
C43 H43A 0.9800 .
C43 H43B 0.9800 .
C43 H43C 0.9800 .
C44 H44A 0.9800 .
C44 H44B 0.9800 .
C44 H44C 0.9800 .
O111 Cl1 1.376(5) .
O222 Cl1 1.439(5) .
O333 Cl1 1.401(6) .
O444 Cl1 1.395(5) .
Cl2 Cl2 0.831(6) 2_566
Cl2 O33 1.280(8) 2_566
Cl2 O33 1.326(8) .
Cl2 O22 1.386(11) .
Cl2 O11 1.394(10) .
Cl2 O22 1.857(12) 2_566
Cl2 O11 2.104(10) 2_566
O11 Cl2 2.104(10) 2_566
O22 Cl2 1.857(12) 2_566
O33 Cl2 1.280(8) 2_566
Cl2A O33A 1.341(14) .
Cl2A O44A 1.422(18) 2_767
Cl2A O44A 1.419(19) .
Cl2A O22A 1.457(15) .
Cl2A O11A 1.689(12) .
Cl2A Cl2A 2.372(15) 2_767
O22A O44A 1.42(2) 2_767
O44A Cl2A 1.422(18) 2_767
O44A O22A 1.42(2) 2_767
O44A O44A 1.57(3) 2_767

loop_
_geom_torsion_atom_site_label_1
_geom_torsion_atom_site_label_2
_geom_torsion_atom_site_label_3
_geom_torsion_atom_site_label_4
_geom_torsion
_geom_torsion_site_symmetry_1
_geom_torsion_site_symmetry_4
N7 Os1 O1 C1 50.7(12) . .
N4 Os1 O1 C1 -163.7(3) . .
N1 Os1 O1 C1 9.3(3) . .
N5 Os1 O1 C1 97.0(3) . .
N2 Os1 O1 C1 -89.7(3) . .
N7 Os1 N1 C6 178.9(3) . .
N4 Os1 N1 C6 31.2(10) . .
O1 Os1 N1 C6 -6.8(3) . .
N5 Os1 N1 C6 -105.1(3) . .
N2 Os1 N1 C6 71.9(4) . .
N7 Os1 N1 C15 -2.6(4) . .
N4 Os1 N1 C15 -150.2(8) . .
O1 Os1 N1 C15 171.8(4) . .
N5 Os1 N1 C15 73.5(4) . .
N2 Os1 N1 C15 -109.6(4) . .
N7 Os1 N2 C21 -93.0(5) . .
N4 Os1 N2 C21 178.2(5) . .
O1 Os1 N2 C21 81.4(5) . .
N1 Os1 N2 C21 6.0(5) . .
N5 Os1 N2 C21 159.3(12) . .
N7 Os1 N2 C25 98.4(4) . .
N4 Os1 N2 C25 9.6(3) . .
O1 Os1 N2 C25 -87.2(4) . .
N1 Os1 N2 C25 -162.6(4) . .
N5 Os1 N2 C25 -9.3(16) . .
C25 N3 N4 C26 -175.5(4) . .
C25 N3 N4 Os1 3.0(6) . .
N7 Os1 N4 N3 -112.9(4) . .
O1 Os1 N4 N3 71.9(4) . .
N1 Os1 N4 N3 35.0(11) . .
N5 Os1 N4 N3 170.6(4) . .
N2 Os1 N4 N3 -7.1(4) . .
N7 Os1 N4 C26 65.4(4) . .
O1 Os1 N4 C26 -109.8(4) . .
N1 Os1 N4 C26 -146.7(7) . .
N5 Os1 N4 C26 -11.1(4) . .
N2 Os1 N4 C26 171.2(4) . .
N7 Os1 N5 C32 -179.7(5) . .
N4 Os1 N5 C32 -88.7(4) . .
O1 Os1 N5 C32 6.6(5) . .
N1 Os1 N5 C32 83.2(4) . .
N2 Os1 N5 C32 -70.2(15) . .
N7 Os1 N5 C36 1.6(3) . .
N4 Os1 N5 C36 92.5(4) . .
O1 Os1 N5 C36 -172.1(3) . .
N1 Os1 N5 C36 -95.5(4) . .
N2 Os1 N5 C36 111.1(14) . .
C36 N6 N7 C37 176.8(4) . .
C36 N6 N7 Os1 2.6(6) . .
N4 Os1 N7 N6 -100.6(4) . .
O1 Os1 N7 N6 45.1(13) . .
N1 Os1 N7 N6 85.5(4) . .
N5 Os1 N7 N6 -2.4(4) . .
N2 Os1 N7 N6 -175.8(4) . .
N4 Os1 N7 C37 86.2(4) . .
O1 Os1 N7 C37 -128.2(10) . .
N1 Os1 N7 C37 -87.7(4) . .
N5 Os1 N7 C37 -175.6(4) . .
N2 Os1 N7 C37 11.0(4) . .
Os1 O1 C1 C2 167.9(3) . .
Os1 O1 C1 C6 -10.0(5) . .
O1 C1 C2 C3 179.0(4) . .
C6 C1 C2 C3 -3.2(6) . .
O1 C1 C2 C7 -0.1(7) . .
C6 C1 C2 C7 177.7(4) . .
C1 C2 C3 C4 -2.4(7) . .
C7 C2 C3 C4 176.7(5) . .
C2 C3 C4 C5 4.3(8) . .
C2 C3 C4 C11 -177.8(5) . .
C3 C4 C5 C6 -0.2(7) . .
C11 C4 C5 C6 -177.9(4) . .
C15 N1 C6 C5 4.1(7) . .
Os1 N1 C6 C5 -177.3(4) . .
C15 N1 C6 C1 -174.8(4) . .
Os1 N1 C6 C1 3.8(5) . .
C4 C5 C6 N1 176.0(5) . .
C4 C5 C6 C1 -5.1(7) . .
O1 C1 C6 N1 4.0(6) . .
C2 C1 C6 N1 -173.9(4) . .
O1 C1 C6 C5 -175.0(4) . .
C2 C1 C6 C5 7.0(7) . .
C3 C2 C7 C8 -111.3(6) . .
C1 C2 C7 C8 67.7(6) . .
C3 C2 C7 C10 8.4(7) . .
C1 C2 C7 C10 -172.6(4) . .
C3 C2 C7 C9 127.0(5) . .
C1 C2 C7 C9 -54.0(6) . .
C5 C4 C11 C12 104.4(6) . .
C3 C4 C11 C12 -73.4(6) . .
C5 C4 C11 C14 -16.1(7) . .
C3 C4 C11 C14 166.1(4) . .
C5 C4 C11 C13 -136.4(5) . .
C3 C4 C11 C13 45.8(6) . .
C6 N1 C15 C20 -100.6(5) . .
Os1 N1 C15 C20 80.9(5) . .
C6 N1 C15 C16 83.4(6) . .
Os1 N1 C15 C16 -95.2(4) . .
C20 C15 C16 C17 -0.5(7) . .
N1 C15 C16 C17 175.4(4) . .
C43 O2 C17 C18 179.5(5) . .
C43 O2 C17 C16 0.8(8) . .
C15 C16 C17 O2 -180.0(5) . .
C15 C16 C17 C18 1.4(8) . .
O2 C17 C18 C19 179.7(4) . .
C16 C17 C18 C19 -1.6(8) . .
C44 O3 C19 C18 177.4(5) . .
C44 O3 C19 C20 -3.2(8) . .
C17 C18 C19 O3 -179.7(5) . .
C17 C18 C19 C20 0.8(8) . .
O3 C19 C20 C15 -179.4(5) . .
C18 C19 C20 C15 0.0(7) . .
C16 C15 C20 C19 -0.2(7) . .
N1 C15 C20 C19 -175.9(4) . .
C25 N2 C21 C22 0.3(8) . .
Os1 N2 C21 C22 -167.8(4) . .
N2 C21 C22 C23 0.5(9) . .
C21 C22 C23 C24 -1.6(10) . .
C22 C23 C24 C25 1.8(9) . .
C21 N2 C25 C24 -0.1(8) . .
Os1 N2 C25 C24 169.8(5) . .
C21 N2 C25 N3 178.3(5) . .
Os1 N2 C25 N3 -11.9(6) . .
C23 C24 C25 N2 -1.0(9) . .
C23 C24 C25 N3 -179.3(5) . .
N4 N3 C25 N2 6.2(7) . .
N4 N3 C25 C24 -175.3(5) . .
N3 N4 C26 C31 -120.0(5) . .
Os1 N4 C26 C31 61.5(6) . .
N3 N4 C26 C27 60.2(6) . .
Os1 N4 C26 C27 -118.3(4) . .
C31 C26 C27 C28 0.2(7) . .
N4 C26 C27 C28 -180.0(4) . .
C26 C27 C28 C29 1.2(7) . .
C27 C28 C29 C30 0.1(8) . .
C28 C29 C30 C31 -2.9(8) . .
C29 C30 C31 C26 4.3(8) . .
C27 C26 C31 C30 -3.0(8) . .
N4 C26 C31 C30 177.2(5) . .
C36 N5 C32 C33 1.9(8) . .
Os1 N5 C32 C33 -176.8(4) . .
N5 C32 C33 C34 0.1(9) . .
C32 C33 C34 C35 -1.3(9) . .
C33 C34 C35 C36 0.6(9) . .
C32 N5 C36 N6 -179.7(5) . .
Os1 N5 C36 N6 -0.8(6) . .
C32 N5 C36 C35 -2.6(8) . .
Os1 N5 C36 C35 176.2(4) . .
N7 N6 C36 N5 -1.0(7) . .
N7 N6 C36 C35 -178.2(5) . .
C34 C35 C36 N5 1.4(8) . .
C34 C35 C36 N6 178.4(5) . .
N6 N7 C37 C42 144.5(5) . .
Os1 N7 C37 C42 -41.7(7) . .
N6 N7 C37 C38 -33.0(7) . .
Os1 N7 C37 C38 140.7(4) . .
C42 C37 C38 C39 1.2(9) . .
N7 C37 C38 C39 178.7(5) . .
C37 C38 C39 C40 -1.3(10) . .
C38 C39 C40 C41 1.0(11) . .
C39 C40 C41 C42 -0.8(11) . .
C40 C41 C42 C37 0.7(10) . .
C38 C37 C42 C41 -0.9(9) . .
N7 C37 C42 C41 -178.4(5) . .
O33 Cl2 O11 Cl2 -80.7(13) 2_566 2_566
O33 Cl2 O11 Cl2 75.2(13) . 2_566
O22 Cl2 O11 Cl2 174.6(16) . 2_566
O22 Cl2 O11 Cl2 -3.9(12) 2_566 2_566
O11 Cl2 O11 Cl2 0.000(3) 2_566 2_566
O33 Cl2 O22 Cl2 77.0(8) 2_566 2_566
O33 Cl2 O22 Cl2 -68.3(7) . 2_566
O11 Cl2 O22 Cl2 -176.3(11) . 2_566
O22 Cl2 O22 Cl2 0.000(2) 2_566 2_566
O11 Cl2 O22 Cl2 2.3(7) 2_566 2_566
O33 Cl2 O33 Cl2 0.000(2) 2_566 2_566
O22 Cl2 O33 Cl2 111.4(9) . 2_566
O11 Cl2 O33 Cl2 -138.7(9) . 2_566
O22 Cl2 O33 Cl2 -45.2(6) 2_566 2_566
O11 Cl2 O33 Cl2 26.4(6) 2_566 2_566
O33A Cl2A O22A O44A -99.8(17) . 2_767
O44A Cl2A O22A O44A 42(3) . 2_767
O11A Cl2A O22A O44A 160.3(14) . 2_767
Cl2A Cl2A O22A O44A 21.5(13) 2_767 2_767
O33A Cl2A O44A Cl2A 100.9(17) . 2_767
O44A Cl2A O44A Cl2A 0.000(3) 2_767 2_767
O22A Cl2A O44A Cl2A -38(2) . 2_767
O11A Cl2A O44A Cl2A -148.6(14) . 2_767
O33A Cl2A O44A O22A 28(3) . 2_767
O44A Cl2A O44A O22A -73(3) 2_767 2_767
O22A Cl2A O44A O22A -111(2) . 2_767
O11A Cl2A O44A O22A 138(2) . 2_767
Cl2A Cl2A O44A O22A -73(3) 2_767 2_767
O33A Cl2A O44A O44A 100.9(17) . 2_767
O22A Cl2A O44A O44A -38(2) . 2_767
O11A Cl2A O44A O44A -148.6(14) . 2_767
Cl2A Cl2A O44A O44A 0.000(8) 2_767 2_767
